data_1535633
loop_
_publ_author_name
'Huang, F.Q.'
'Deng, B.'
'Ibers, J.A.'

_publ_section_title
;
 Syntheses and structures of six compounds in the A2 Li M S4 (A = K, Rb,
 Cs; M = V, Nb, Ta) family
;
_journal_name_full 'Journal of Solid State Chemistry'
_journal_page_first 194
_journal_page_last 199
_journal_volume 178
_journal_year 2005
_chemical_formula_sum 'Li Rb2 S4 V'
_chemical_name_systematic 'Rb2 Li V S4'
_space_group_IT_number 70
_symmetry_space_group_name_Hall '-F 2uv 2vw'
_symmetry_space_group_name_H-M 'F d d d :2'
_cell_angle_alpha 90
_cell_angle_beta 90
_cell_angle_gamma 90
_cell_formula_units_Z 8
_cell_length_a 5.8134
_cell_length_b 13.083
_cell_length_c 23.164
_cell_volume 1761.778
_citation_journal_id_ASTM JSSCBI
_cod_data_source_file Huang_JSSCBI_2005_1684.cif
_cod_data_source_block Li1Rb2S4V1
_cod_original_formula_sum 'Li1 Rb2 S4 V1'
_cod_database_code 1535633

loop_
_symmetry_equiv_pos_as_xyz
x,y,z
-x+1/4,-y+1/4,z
x,-y+1/4,-z+1/4
-x+1/4,y,-z+1/4
-x,-y,-z
x-1/4,y-1/4,-z
-x,y-1/4,z-1/4
x-1/4,-y,z-1/4
x,y+1/2,z+1/2
-x+1/4,-y+3/4,z+1/2
x,-y+3/4,-z+3/4
-x+1/4,y+1/2,-z+3/4
-x,-y+1/2,-z+1/2
x-1/4,y+1/4,-z+1/2
-x,y+1/4,z+1/4
x-1/4,-y+1/2,z+1/4
x+1/2,y,z+1/2
-x+3/4,-y+1/4,z+1/2
x+1/2,-y+1/4,-z+3/4
-x+3/4,y,-z+3/4
-x+1/2,-y,-z+1/2
x+1/4,y-1/4,-z+1/2
-x+1/2,y-1/4,z+1/4
x+1/4,-y,z+1/4
x+1/2,y+1/2,z
-x+3/4,-y+3/4,z
x+1/2,-y+3/4,-z+1/4
-x+3/4,y+1/2,-z+1/4
-x+1/2,-y+1/2,-z
x+1/4,y+1/4,-z
-x+1/2,y+1/4,z-1/4
x+1/4,-y+1/2,z-1/4

loop_
_atom_site_label
_atom_site_type_symbol
_atom_site_fract_x
_atom_site_fract_y
_atom_site_fract_z
_atom_site_occupancy
_atom_site_U_iso_or_equiv
V1 V+5 0.125 0.125 0.625 1 0.0
Li1 Li+1 0.125 0.125 0.125 1 0.0
S1 S-2 0.34212 0.72014 0.178244 1 0.0
Rb1 Rb+1 0.125 0.125 0.446598 1 0.0
